data_1527210
loop_
_publ_author_name
'Carillo-Cabrera, W.'
'Carcoca-Canales, N.'
'von Schnering, H.G.'

_publ_section_title
;
 K21-x Na2+x In39 (x= 2.8): A cluster-replacement clathrate-II structure
 with an alkali metal M136-network
;
_journal_name_full 'Zeitschrift fuer Anorganische und Allgemeine Chemie'
_journal_page_first 247
_journal_page_last 257
_journal_volume 620
_journal_year 1994
_chemical_formula_sum 'In39 K18.2 Na4.8'
_space_group_IT_number 62
_symmetry_space_group_name_Hall '-P 2ac 2n'
_symmetry_space_group_name_H-M 'P n m a'
_cell_angle_alpha 90
_cell_angle_beta 90
_cell_angle_gamma 90
_cell_formula_units_Z 4
_cell_length_a 17.844
_cell_length_b 17.1902
_cell_length_c 25.078
_cell_volume 7692.474
_citation_journal_id_ASTM ZAACAB
_cod_data_source_file Carillo-Cabrera_ZAACAB_1994_562.cif
_cod_data_source_block In39K18.2Na4.8
_cod_database_code 1527210

loop_
_symmetry_equiv_pos_as_xyz
x,y,z
-x+1/2,-y,z+1/2
x+1/2,-y+1/2,-z+1/2
-x,y+1/2,-z
-x,-y,-z
x-1/2,y,-z-1/2
-x-1/2,y-1/2,z-1/2
x,-y-1/2,z

loop_
_atom_site_label
_atom_site_type_symbol
_atom_site_fract_x
_atom_site_fract_y
_atom_site_fract_z
_atom_site_occupancy
_atom_site_U_iso_or_equiv
In13 In 0.35573 0.07633 0.46251 1 0.0
In9 In 0.23677 0.25 0.32494 1 0.0
In5 In 0.87553 0.25 0.53299 1 0.0
In18 In 0.64398 0.42429 0.47078 1 0.0
In19 In 0.28975 0.34273 0.05898 1 0.0
K2 K 0.4121 0.4183 0.1616 0.45 0.0
Na15 Na 0.1239 0.4158 0.316 1 0.0
In20 In 0.16347 0.09792 0.7083 1 0.0
In1 In 0.40112 0.25 0.7564 1 0.0
In14 In 0.50596 0.07795 0.39265 1 0.0
K7 K 0.8975 0.25 0.1079 0.7 0.0
In8 In 0.78434 0.25 0.33368 1 0.0
Na9 Na 0.1714 0.25 0.9564 0.32 0.0
In12 In 0.40473 0.07338 0.58311 1 0.0
In16 In 0.81192 0.06918 0.71743 1 0.0
K10 K 0.9889 0.0587 0.7797 1 0.0
In21 In 0.56928 0.44421 0.05848 1 0.0
In2 In 0.14789 0.25 0.23136 1 0.0
In3 In 0.5761 0.25 0.76116 1 0.0
K12 K 0.5749 0.25 0.989 0.26 0.0
In15 In 0.66297 0.3399 0.67597 1 0.0
In17 In 0.31232 0.16189 0.66882 1 0.0
K1 K 0.2809 0.0636 0.9218 1 0.0
K3 K 0.1943 0.0589 0.1754 1 0.0
In4 In 0.30645 0.25 0.85448 1 0.0
Na7 Na 0.8975 0.25 0.1079 0.3 0.0
K6 K 0.9851 0.1284 0.6304 1 0.0
K13 K 0.8086 0.25 0.9643 1 0.0
Na12 Na 0.5749 0.25 0.989 0.74 0.0
K14 K 0.6122 0.25 0.399 0.63 0.0
In23 In 0.01164 0.34599 0.21848 1 0.0
In24 In 0.70887 0.34257 0.07411 1 0.0
K8 K 0.4901 0.25 0.6306 1 0.0
K11 K 0.0163 0.25 0.3741 1 0.0
In6 In 0.37651 0.25 0.25596 1 0.0
In10 In 0.49769 0.16188 0.49986 1 0.0
In11 In 0.57961 0.07273 0.58665 1 0.0
Na14 Na 0.6122 0.25 0.399 0.37 0.0
K9 K 0.1714 0.25 0.9564 0.68 0.0
K5 K 0.3293 0.4399 0.3127 1 0.0
K4 K 0.6923 0.4381 0.939 1 0.0
Na2 Na 0.4121 0.4183 0.1616 0.55 0.0
In22 In 0.93045 0.09393 0.49214 1 0.0
In7 In 0.16506 0.25 0.63576 1 0.0
